data_7716104
loop_
_publ_author_name
'Youssef, Khalil'
'Poidevin, Corentin'
'Vacher, Antoine'
'Fihey, Arnaud'
'Le Gal, Yann'
'Roisnel, Thierry'
'Lorcy, Dominique'

_publ_section_title
;
 Radical and diradical states of bis(molybdenocene dithiolene) complexes.
;
_journal_issue 23
_journal_name_full 'Dalton transactions (Cambridge, England : 2003)'
_journal_page_first 9763
_journal_page_last 9776
_journal_paper_doi 10.1039/d4dt00694a
_journal_volume 53
_journal_year 2024
_chemical_compound_source 'synthesis as described'
_chemical_formula_moiety 'C19 H22 Mo O S4 Si2'
_chemical_formula_sum 'C19 H22 Mo O S4 Si2'
_chemical_formula_weight 546.72
_space_group_crystal_system monoclinic
_space_group_IT_number 14
_space_group_name_Hall '-P 2ybc'
_space_group_name_H-M_alt 'P 1 21/c 1'
_atom_sites_solution_hydrogens geom
_atom_sites_solution_primary dual
_audit_update_record
;
2024-02-15 deposited with the CCDC.	2024-05-17 downloaded from the CCDC.
;
_cell_angle_alpha 90
_cell_angle_beta 103.610(4)
_cell_angle_gamma 90
_cell_formula_units_Z 4
_cell_length_a 11.8373(13)
_cell_length_b 15.1681(15)
_cell_length_c 12.7361(12)
_cell_measurement_reflns_used 9923
_cell_measurement_temperature 150(2)
_cell_measurement_theta_max 27.4748
_cell_measurement_theta_min 2.2218
_cell_measurement_wavelength 0.710730
_cell_volume 2222.5(4)
_computing_cell_refinement 'APEX3 (Bruker, 2015)'
_computing_data_collection 'Bruker APEX3 (Bruker, 2015)'
_computing_data_reduction 'SAINT (Bruker, 2014)'
_computing_molecular_graphics
;
   'SXGRAPH (L. Farrugia, 1999), Mercury (CSD, 2020)'
;
_computing_publication_material 'CRYSCALC (T. Roisnel, local program, 2023)'
_computing_structure_refinement 'SHELXL-2019_2 (Sheldrick, 2019)'
_computing_structure_solution 'SHELXT (Sheldrick, 2015)'
_diffrn_ambient_temperature 150(2)
_diffrn_detector CMOS-PHOTON70
_diffrn_detector_area_resol_mean 7.39
_diffrn_measured_fraction_theta_full 0.998
_diffrn_measured_fraction_theta_max 0.994
_diffrn_measurement_device_type 'D8 VENTURE Bruker AXS'
_diffrn_measurement_method 'rotation images'
_diffrn_orient_matrix_UB_11 -0.0853316
_diffrn_orient_matrix_UB_12 0.0108803
_diffrn_orient_matrix_UB_13 -0.0112304
_diffrn_orient_matrix_UB_21 0.0149908
_diffrn_orient_matrix_UB_22 0.0647433
_diffrn_orient_matrix_UB_23 0.0092924
_diffrn_orient_matrix_UB_31 -0.0069815
_diffrn_orient_matrix_UB_32 0.0060337
_diffrn_orient_matrix_UB_33 -0.0794595
_diffrn_radiation_monochromator 'multilayer monochromator'
_diffrn_radiation_probe x-ray
_diffrn_radiation_source 'Incoatec microfocus sealed tube'
_diffrn_radiation_type MoK\a
_diffrn_radiation_wavelength 0.71073
_diffrn_reflns_av_R_equivalents 0.0371
_diffrn_reflns_av_unetI/netI 0.0302
_diffrn_reflns_limit_h_max 15
_diffrn_reflns_limit_h_min -15
_diffrn_reflns_limit_k_max 19
_diffrn_reflns_limit_k_min -19
_diffrn_reflns_limit_l_max 16
_diffrn_reflns_limit_l_min -14
_diffrn_reflns_number 22053
_diffrn_reflns_theta_full 25.242
_diffrn_reflns_theta_max 27.522
_diffrn_reflns_theta_min 2.114
_diffrn_source_current 1.00
_diffrn_source_power 50.0
_diffrn_source_voltage 50.00
_exptl_absorpt_coefficient_mu 1.082
_exptl_absorpt_correction_T_max 0.947
_exptl_absorpt_correction_T_min 0.862
_exptl_absorpt_correction_type multi-scan
_exptl_absorpt_process_details
;
  [Sheldrick, G.M. (2014). SADABS Bruker AXS Inc., Madison, Wisconsin, USA]
;
_exptl_crystal_colour brown
_exptl_crystal_density_diffrn 1.634
_exptl_crystal_description block
_exptl_crystal_F_000 1112
_exptl_crystal_size_max 0.230
_exptl_crystal_size_mid 0.190
_exptl_crystal_size_min 0.050
_refine_diff_density_max 2.580
_refine_diff_density_min -0.705
_refine_diff_density_rms 0.122
_refine_ls_extinction_method none
_refine_ls_goodness_of_fit_ref 1.006
_refine_ls_hydrogen_treatment constr
_refine_ls_matrix_type full
_refine_ls_number_parameters 197
_refine_ls_number_reflns 5089
_refine_ls_number_restraints 0
_refine_ls_restrained_S_all 1.006
_refine_ls_R_factor_all 0.0521
_refine_ls_R_factor_gt 0.0453
_refine_ls_shift/su_max 0.006
_refine_ls_shift/su_mean 0.000
_refine_ls_structure_factor_coef Fsqd
_refine_ls_weighting_details 'w=1/[\s^2^(Fo^2^)+(0.0856P)^2^+3.2299P] where P=(Fo^2^+2Fc^2^)/3'
_refine_ls_weighting_scheme calc
_refine_ls_wR_factor_gt 0.1224
_refine_ls_wR_factor_ref 0.1299
_reflns_number_gt 4454
_reflns_number_total 5089
_reflns_threshold_expression >2sigma(I)
_cod_data_source_file d4dt00694a2.cif
_cod_data_source_block MoSi2
_cod_depositor_comments 'Adding full bibliography for 7716097--7716104.cif.'
_cod_original_sg_symbol_H-M 'P 21/c'
_cod_database_code 7716104

loop_
_space_group_symop_operation_xyz
'x, y, z'
'-x, y+1/2, -z+1/2'
'-x, -y, -z'
'x, -y-1/2, z-1/2'

loop_
_atom_site_label
_atom_site_type_symbol
_atom_site_fract_x
_atom_site_fract_y
_atom_site_fract_z
_atom_site_U_iso_or_equiv
_atom_site_adp_type
_atom_site_occupancy
_atom_site_site_symmetry_order
_atom_site_calc_flag
_atom_site_refinement_flags_posn
_atom_site_refinement_flags_adp
_atom_site_refinement_flags_occupancy
_atom_site_disorder_assembly
_atom_site_disorder_group
Mo1 Mo 0.71209(2) 0.76286(2) 0.54669(2) 0.02090(11) Uani 1 1 d . . . . .
S1 S 0.72426(8) 0.64206(6) 0.42397(7) 0.0290(2) Uani 1 1 d . . . . .
S2 S 0.71444(8) 0.64180(5) 0.67287(6) 0.02638(19) Uani 1 1 d . . . . .
S3 S 0.78556(8) 0.24296(6) 0.45092(7) 0.0299(2) Uani 1 1 d . . . . .
S4 S 0.78766(9) 0.24422(6) 0.67989(8) 0.0333(2) Uani 1 1 d . . . . .
Si1 Si 0.76247(8) 0.44590(6) 0.41962(7) 0.02070(19) Uani 1 1 d . . . . .
Si2 Si 0.75837(8) 0.44673(6) 0.69730(7) 0.02046(19) Uani 1 1 d . . . . .
C1A C 0.5395(5) 0.7805(4) 0.4135(3) 0.0419(7) Uani 0.566(4) 1 d G . P A 1
H1A H 0.532998 0.759703 0.341961 0.050 Uiso 0.566(4) 1 calc R U P A 1
C2A C 0.5753(5) 0.8662(4) 0.4524(5) 0.0419(7) Uani 0.566(4) 1 d G . P A 1
H2A H 0.596945 0.912851 0.411349 0.050 Uiso 0.566(4) 1 calc R U P A 1
C3A C 0.5730(5) 0.8699(3) 0.5632(5) 0.0419(7) Uani 0.566(4) 1 d G . P A 1
H3A H 0.592867 0.919517 0.609446 0.050 Uiso 0.566(4) 1 calc R U P A 1
C4A C 0.5358(5) 0.7865(4) 0.5929(3) 0.0419(7) Uani 0.566(4) 1 d G . P A 1
H4A H 0.526398 0.770489 0.662488 0.050 Uiso 0.566(4) 1 calc R U P A 1
C5A C 0.5151(5) 0.7312(3) 0.5004(6) 0.0419(7) Uani 0.566(4) 1 d G . P A 1
H5A H 0.489397 0.671718 0.497173 0.050 Uiso 0.566(4) 1 calc R U P A 1
C1B C 0.5668(7) 0.8305(6) 0.4205(4) 0.0419(7) Uani 0.434(4) 1 d G . P A 2
H1B H 0.578323 0.843856 0.350884 0.050 Uiso 0.434(4) 1 calc R U P A 2
C2B C 0.5957(6) 0.8857(4) 0.5129(7) 0.0419(7) Uani 0.434(4) 1 d G . P A 2
H2B H 0.629958 0.942604 0.516017 0.050 Uiso 0.434(4) 1 calc R U P A 2
C3B C 0.5643(7) 0.8411(6) 0.5999(4) 0.0419(7) Uani 0.434(4) 1 d G . P A 2
H3B H 0.573987 0.862860 0.671398 0.050 Uiso 0.434(4) 1 calc R U P A 2
C4B C 0.5161(7) 0.7582(5) 0.5612(7) 0.0419(7) Uani 0.434(4) 1 d G . P A 2
H4B H 0.487760 0.714827 0.602296 0.050 Uiso 0.434(4) 1 calc R U P A 2
C5B C 0.5176(7) 0.7517(4) 0.4503(6) 0.0419(7) Uani 0.434(4) 1 d G . P A 2
H5B H 0.490440 0.703083 0.404207 0.050 Uiso 0.434(4) 1 calc R U P A 2
C6A C 0.8547(5) 0.8319(3) 0.6715(3) 0.0391(7) Uani 0.594(5) 1 d G . P A 1
H6A H 0.841233 0.848288 0.739516 0.047 Uiso 0.594(5) 1 calc R U P A 1
C7A C 0.8244(4) 0.8821(2) 0.5748(4) 0.0391(7) Uani 0.594(5) 1 d G . P A 1
H7A H 0.787002 0.937915 0.566784 0.047 Uiso 0.594(5) 1 calc R U P A 1
C8A C 0.8597(5) 0.8341(3) 0.4923(3) 0.0391(7) Uani 0.594(5) 1 d G . P A 1
H8A H 0.850090 0.852225 0.419304 0.047 Uiso 0.594(5) 1 calc R U P A 1
C9A C 0.9119(5) 0.7543(3) 0.5379(4) 0.0391(7) Uani 0.594(5) 1 d G . P A 1
H9A H 0.943313 0.709638 0.500888 0.047 Uiso 0.594(5) 1 calc R U P A 1
C10A C 0.9088(5) 0.7529(3) 0.6487(4) 0.0391(7) Uani 0.594(5) 1 d G . P A 1
H10A H 0.937839 0.707205 0.698790 0.047 Uiso 0.594(5) 1 calc R U P A 1
C6B C 0.8253(6) 0.8850(4) 0.6364(6) 0.0391(7) Uani 0.406(5) 1 d G . P A 2
H6B H 0.793546 0.930117 0.672543 0.047 Uiso 0.406(5) 1 calc R U P A 2
C7B C 0.8323(7) 0.8863(4) 0.5267(5) 0.0391(7) Uani 0.406(5) 1 d G . P A 2
H7B H 0.806052 0.932478 0.476437 0.047 Uiso 0.406(5) 1 calc R U P A 2
C8B C 0.8854(7) 0.8065(5) 0.5052(5) 0.0391(7) Uani 0.406(5) 1 d G . P A 2
H8B H 0.900943 0.789926 0.438004 0.047 Uiso 0.406(5) 1 calc R U P A 2
C9B C 0.9112(7) 0.7559(4) 0.6016(6) 0.0391(7) Uani 0.406(5) 1 d G . P A 2
H9B H 0.947082 0.699464 0.610356 0.047 Uiso 0.406(5) 1 calc R U P A 2
C10B C 0.8741(7) 0.8044(5) 0.6828(4) 0.0391(7) Uani 0.406(5) 1 d G . P A 2
H10B H 0.880707 0.786106 0.755309 0.047 Uiso 0.406(5) 1 calc R U P A 2
C11 C 0.7416(3) 0.5438(2) 0.5007(3) 0.0233(6) Uani 1 1 d . . . . .
C12 C 0.7378(3) 0.5436(2) 0.6055(3) 0.0213(6) Uani 1 1 d . . . . .
C13 C 0.8966(3) 0.4553(2) 0.3675(3) 0.0292(7) Uani 1 1 d . . . . .
H13A H 0.891655 0.414421 0.306941 0.044 Uiso 1 1 calc R U . . .
H13B H 0.964652 0.440543 0.425243 0.044 Uiso 1 1 calc R U . . .
H13C H 0.904093 0.515735 0.342883 0.044 Uiso 1 1 calc R U . . .
C14 C 0.6341(3) 0.4292(2) 0.3053(3) 0.0324(8) Uani 1 1 d . . . . .
H14A H 0.564593 0.420850 0.333489 0.049 Uiso 1 1 calc R U . . .
H14B H 0.646295 0.376900 0.264168 0.049 Uiso 1 1 calc R U . . .
H14C H 0.623699 0.481001 0.258063 0.049 Uiso 1 1 calc R U . . .
C15 C 0.6277(3) 0.4278(2) 0.7523(3) 0.0316(7) Uani 1 1 d . . . . .
H15A H 0.638730 0.374233 0.796506 0.047 Uiso 1 1 calc R U . . .
H15B H 0.559063 0.421004 0.692439 0.047 Uiso 1 1 calc R U . . .
H15C H 0.616607 0.478307 0.796836 0.047 Uiso 1 1 calc R U . . .
C16 C 0.8895(3) 0.4598(2) 0.8102(3) 0.0322(8) Uani 1 1 d . . . . .
H16A H 0.955963 0.476792 0.781133 0.048 Uiso 1 1 calc R U . . .
H16B H 0.906406 0.403821 0.849240 0.048 Uiso 1 1 calc R U . . .
H16C H 0.875119 0.505582 0.859785 0.048 Uiso 1 1 calc R U . . .
C17 C 0.7773(3) 0.3463(2) 0.6153(3) 0.0238(6) Uani 1 1 d . . . . .
C18 C 0.7764(3) 0.3457(2) 0.5093(3) 0.0221(6) Uani 1 1 d . . . . .
C19 C 0.7852(4) 0.1763(2) 0.5652(3) 0.0369(8) Uani 1 1 d . . . . .
O20 O 0.7845(4) 0.09808(19) 0.5661(3) 0.0619(10) Uani 1 1 d . . . . .

loop_
_atom_site_aniso_label
_atom_site_aniso_U_11
_atom_site_aniso_U_22
_atom_site_aniso_U_33
_atom_site_aniso_U_23
_atom_site_aniso_U_13
_atom_site_aniso_U_12
Mo1 0.02522(17) 0.01690(17) 0.02125(17) 0.00124(9) 0.00679(12) 0.00295(9)
S1 0.0495(5) 0.0204(4) 0.0204(4) 0.0033(3) 0.0145(4) 0.0069(3)
S2 0.0433(5) 0.0188(4) 0.0202(4) 0.0003(3) 0.0137(3) 0.0036(3)
S3 0.0432(5) 0.0199(4) 0.0291(5) -0.0025(3) 0.0134(4) 0.0022(3)
S4 0.0526(6) 0.0200(4) 0.0288(4) 0.0051(3) 0.0124(4) 0.0037(4)
Si1 0.0259(4) 0.0184(4) 0.0189(4) -0.0004(3) 0.0074(3) 0.0023(3)
Si2 0.0254(4) 0.0185(4) 0.0189(4) 0.0020(3) 0.0082(3) 0.0020(3)
C1A 0.0418(13) 0.0445(18) 0.0386(17) 0.0045(13) 0.0079(12) 0.0191(13)
C2A 0.0418(13) 0.0445(18) 0.0386(17) 0.0045(13) 0.0079(12) 0.0191(13)
C3A 0.0418(13) 0.0445(18) 0.0386(17) 0.0045(13) 0.0079(12) 0.0191(13)
C4A 0.0418(13) 0.0445(18) 0.0386(17) 0.0045(13) 0.0079(12) 0.0191(13)
C5A 0.0418(13) 0.0445(18) 0.0386(17) 0.0045(13) 0.0079(12) 0.0191(13)
C1B 0.0418(13) 0.0445(18) 0.0386(17) 0.0045(13) 0.0079(12) 0.0191(13)
C2B 0.0418(13) 0.0445(18) 0.0386(17) 0.0045(13) 0.0079(12) 0.0191(13)
C3B 0.0418(13) 0.0445(18) 0.0386(17) 0.0045(13) 0.0079(12) 0.0191(13)
C4B 0.0418(13) 0.0445(18) 0.0386(17) 0.0045(13) 0.0079(12) 0.0191(13)
C5B 0.0418(13) 0.0445(18) 0.0386(17) 0.0045(13) 0.0079(12) 0.0191(13)
C6A 0.0410(13) 0.0322(13) 0.0437(16) -0.0011(13) 0.0091(12) -0.0111(10)
C7A 0.0410(13) 0.0322(13) 0.0437(16) -0.0011(13) 0.0091(12) -0.0111(10)
C8A 0.0410(13) 0.0322(13) 0.0437(16) -0.0011(13) 0.0091(12) -0.0111(10)
C9A 0.0410(13) 0.0322(13) 0.0437(16) -0.0011(13) 0.0091(12) -0.0111(10)
C10A 0.0410(13) 0.0322(13) 0.0437(16) -0.0011(13) 0.0091(12) -0.0111(10)
C6B 0.0410(13) 0.0322(13) 0.0437(16) -0.0011(13) 0.0091(12) -0.0111(10)
C7B 0.0410(13) 0.0322(13) 0.0437(16) -0.0011(13) 0.0091(12) -0.0111(10)
C8B 0.0410(13) 0.0322(13) 0.0437(16) -0.0011(13) 0.0091(12) -0.0111(10)
C9B 0.0410(13) 0.0322(13) 0.0437(16) -0.0011(13) 0.0091(12) -0.0111(10)
C10B 0.0410(13) 0.0322(13) 0.0437(16) -0.0011(13) 0.0091(12) -0.0111(10)
C11 0.0292(16) 0.0186(14) 0.0237(15) 0.0016(12) 0.0095(12) 0.0022(12)
C12 0.0250(15) 0.0193(14) 0.0205(14) -0.0006(12) 0.0072(12) 0.0008(11)
C13 0.0358(18) 0.0255(17) 0.0317(17) 0.0002(14) 0.0186(15) 0.0002(13)
C14 0.0331(17) 0.0298(18) 0.0297(17) -0.0057(15) -0.0019(14) 0.0062(14)
C15 0.0304(17) 0.0302(18) 0.0391(19) 0.0091(15) 0.0181(15) 0.0045(14)
C16 0.0353(18) 0.0301(18) 0.0275(17) 0.0007(14) 0.0001(14) 0.0038(14)
C17 0.0271(15) 0.0201(15) 0.0245(15) 0.0008(12) 0.0068(12) 0.0004(12)
C18 0.0249(14) 0.0179(14) 0.0243(15) 0.0010(12) 0.0074(12) 0.0007(11)
C19 0.056(2) 0.0217(17) 0.0357(19) 0.0025(15) 0.0164(17) 0.0058(16)
O20 0.122(3) 0.0224(14) 0.0475(18) 0.0012(13) 0.032(2) 0.0076(17)

loop_
_atom_type_symbol
_atom_type_description
_atom_type_scat_dispersion_real
_atom_type_scat_dispersion_imag
_atom_type_scat_source
C C 0.0033 0.0016 'International Tables Vol C Tables 4.2.6.8 and 6.1.1.4'
H H 0.0000 0.0000 'International Tables Vol C Tables 4.2.6.8 and 6.1.1.4'
S S 0.1246 0.1234 'International Tables Vol C Tables 4.2.6.8 and 6.1.1.4'
Mo Mo -1.6832 0.6857 'International Tables Vol C Tables 4.2.6.8 and 6.1.1.4'
Si Si 0.0817 0.0704 'International Tables Vol C Tables 4.2.6.8 and 6.1.1.4'
O O 0.0106 0.0060 'International Tables Vol C Tables 4.2.6.8 and 6.1.1.4'

loop_
_geom_angle_atom_site_label_1
_geom_angle_atom_site_label_2
_geom_angle_atom_site_label_3
_geom_angle
_geom_angle_site_symmetry_1
_geom_angle_site_symmetry_3
_geom_angle_publ_flag
C7A Mo1 C6A 36.71(7) . . ?
C7A Mo1 C8A 36.59(7) . . ?
C6A Mo1 C8A 60.24(9) . . ?
C2B Mo1 C9B 128.4(2) . . ?
C2B Mo1 C1B 35.97(9) . . ?
C9B Mo1 C1B 141.1(3) . . ?
C7A Mo1 C5A 137.51(15) . . ?
C6A Mo1 C5A 143.84(19) . . ?
C8A Mo1 C5A 144.34(19) . . ?
C7A Mo1 C4A 111.8(2) . . ?
C6A Mo1 C4A 108.3(2) . . ?
C8A Mo1 C4A 142.7(2) . . ?
C5A Mo1 C4A 35.62(8) . . ?
C2B Mo1 C8B 104.4(2) . . ?
C9B Mo1 C8B 35.71(11) . . ?
C1B Mo1 C8B 105.5(3) . . ?
C2B Mo1 C3B 35.63(9) . . ?
C9B Mo1 C3B 135.9(2) . . ?
C1B Mo1 C3B 59.32(11) . . ?
C8B Mo1 C3B 132.7(3) . . ?
C7A Mo1 C1A 114.2(2) . . ?
C6A Mo1 C1A 145.9(2) . . ?
C8A Mo1 C1A 108.9(2) . . ?
C5A Mo1 C1A 35.47(7) . . ?
C4A Mo1 C1A 58.95(9) . . ?
C2B Mo1 C5B 59.29(11) . . ?
C9B Mo1 C5B 165.0(3) . . ?
C1B Mo1 C5B 35.57(10) . . ?
C8B Mo1 C5B 135.2(3) . . ?
C3B Mo1 C5B 58.69(12) . . ?
C11 S1 Mo1 107.23(11) . . ?
C12 S2 Mo1 107.03(11) . . ?
C18 S3 C19 98.53(16) . . ?
C17 S4 C19 98.09(16) . . ?
C14 Si1 C11 110.68(16) . . ?
C14 Si1 C13 109.84(17) . . ?
C11 Si1 C13 111.91(15) . . ?
C14 Si1 C18 107.68(16) . . ?
C11 Si1 C18 108.15(14) . . ?
C13 Si1 C18 108.44(15) . . ?
C12 Si2 C16 111.37(16) . . ?
C12 Si2 C15 111.14(15) . . ?
C16 Si2 C15 109.92(18) . . ?
C12 Si2 C17 107.74(14) . . ?
C16 Si2 C17 109.08(16) . . ?
C15 Si2 C17 107.48(16) . . ?
C2A C1A C5A 108.0 . . ?
C2A C1A Mo1 73.4(2) . . ?
C5A C1A Mo1 71.3(2) . . ?
C2A C1A H1A 126.0 . . ?
C5A C1A H1A 126.0 . . ?
Mo1 C1A H1A 121.1 . . ?
C1A C2A C3A 108.0 . . ?
C1A C2A Mo1 71.5(2) . . ?
C3A C2A Mo1 72.1(2) . . ?
C1A C2A H2A 126.0 . . ?
C3A C2A H2A 126.0 . . ?
Mo1 C2A H2A 122.1 . . ?
C4A C3A C2A 108.0 . . ?
C4A C3A Mo1 71.1(2) . . ?
C2A C3A Mo1 72.9(2) . . ?
C4A C3A H3A 126.0 . . ?
C2A C3A H3A 126.0 . . ?
Mo1 C3A H3A 121.6 . . ?
C3A C4A C5A 108.0 . . ?
C3A C4A Mo1 73.6(2) . . ?
C5A C4A Mo1 71.9(2) . . ?
C3A C4A H4A 126.0 . . ?
C5A C4A H4A 126.0 . . ?
Mo1 C4A H4A 120.4 . . ?
C4A C5A C1A 108.0 . . ?
C4A C5A Mo1 72.5(2) . . ?
C1A C5A Mo1 73.3(2) . . ?
C4A C5A H5A 126.0 . . ?
C1A C5A H5A 126.0 . . ?
Mo1 C5A H5A 120.0 . . ?
C5B C1B C2B 108.0 . . ?
C5B C1B Mo1 74.0(3) . . ?
C2B C1B Mo1 71.9(3) . . ?
C5B C1B H1B 126.0 . . ?
C2B C1B H1B 126.0 . . ?
Mo1 C1B H1B 119.9 . . ?
C1B C2B C3B 108.0 . . ?
C1B C2B Mo1 72.1(3) . . ?
C3B C2B Mo1 73.9(3) . . ?
C1B C2B H2B 126.0 . . ?
C3B C2B H2B 126.0 . . ?
Mo1 C2B H2B 119.8 . . ?
C4B C3B C2B 108.0 . . ?
C4B C3B Mo1 73.6(3) . . ?
C2B C3B Mo1 70.5(3) . . ?
C4B C3B H3B 126.0 . . ?
C2B C3B H3B 126.0 . . ?
Mo1 C3B H3B 121.6 . . ?
C3B C4B C5B 108.0 . . ?
C3B C4B Mo1 71.3(3) . . ?
C5B C4B Mo1 71.5(3) . . ?
C3B C4B H4B 126.0 . . ?
C5B C4B H4B 126.0 . . ?
Mo1 C4B H4B 122.8 . . ?
C1B C5B C4B 108.0 . . ?
C1B C5B Mo1 70.5(3) . . ?
C4B C5B Mo1 73.4(3) . . ?
C1B C5B H5B 126.0 . . ?
C4B C5B H5B 126.0 . . ?
Mo1 C5B H5B 121.8 . . ?
C7A C6A C10A 108.0 . . ?
C7A C6A Mo1 69.34(19) . . ?
C10A C6A Mo1 76.46(19) . . ?
C7A C6A H6A 126.0 . . ?
C10A C6A H6A 126.0 . . ?
Mo1 C6A H6A 120.0 . . ?
C8A C7A C6A 108.0 . . ?
C8A C7A Mo1 74.5(2) . . ?
C6A C7A Mo1 74.0(2) . . ?
C8A C7A H7A 126.0 . . ?
C6A C7A H7A 126.0 . . ?
Mo1 C7A H7A 117.5 . . ?
C7A C8A C9A 108.0 . . ?
C7A C8A Mo1 68.90(19) . . ?
C9A C8A Mo1 76.33(19) . . ?
C7A C8A H8A 126.0 . . ?
C9A C8A H8A 126.0 . . ?
Mo1 C8A H8A 120.5 . . ?
C10A C9A C8A 108.0 . . ?
C10A C9A Mo1 72.45(19) . . ?
C8A C9A Mo1 68.53(18) . . ?
C10A C9A H9A 126.0 . . ?
C8A C9A H9A 126.0 . . ?
Mo1 C9A H9A 124.6 . . ?
C6A C10A C9A 108.0 . . ?
C6A C10A Mo1 68.25(18) . . ?
C9A C10A Mo1 73.04(19) . . ?
C6A C10A H10A 126.0 . . ?
C9A C10A H10A 126.0 . . ?
Mo1 C10A H10A 124.3 . . ?
C7B C6B C10B 108.0 . . ?
C7B C6B Mo1 72.5(3) . . ?
C10B C6B Mo1 70.2(3) . . ?
C7B C6B H6B 126.0 . . ?
C10B C6B H6B 126.0 . . ?
Mo1 C6B H6B 123.0 . . ?
C8B C7B C6B 108.0 . . ?
C8B C7B Mo1 69.9(3) . . ?
C6B C7B Mo1 73.2(3) . . ?
C8B C7B H7B 126.0 . . ?
C6B C7B H7B 126.0 . . ?
Mo1 C7B H7B 122.6 . . ?
C7B C8B C9B 108.0 . . ?
C7B C8B Mo1 75.2(3) . . ?
C9B C8B Mo1 70.8(3) . . ?
C7B C8B H8B 126.0 . . ?
C9B C8B H8B 126.0 . . ?
Mo1 C8B H8B 119.7 . . ?
C10B C9B C8B 108.0 . . ?
C10B C9B Mo1 74.1(3) . . ?
C8B C9B Mo1 73.4(3) . . ?
C10B C9B H9B 126.0 . . ?
C8B C9B H9B 126.0 . . ?
Mo1 C9B H9B 118.4 . . ?
C9B C10B C6B 108.0 . . ?
C9B C10B Mo1 70.3(3) . . ?
C6B C10B Mo1 75.1(3) . . ?
C9B C10B H10B 126.0 . . ?
C6B C10B H10B 126.0 . . ?
Mo1 C10B H10B 120.4 . . ?
C12 C11 S1 121.6(2) . . ?
C12 C11 Si1 126.1(2) . . ?
S1 C11 Si1 112.30(17) . . ?
C11 C12 S2 121.6(2) . . ?
C11 C12 Si2 126.6(2) . . ?
S2 C12 Si2 111.83(17) . . ?
Si1 C13 H13A 109.5 . . ?
Si1 C13 H13B 109.5 . . ?
H13A C13 H13B 109.5 . . ?
Si1 C13 H13C 109.5 . . ?
H13A C13 H13C 109.5 . . ?
H13B C13 H13C 109.5 . . ?
Si1 C14 H14A 109.5 . . ?
Si1 C14 H14B 109.5 . . ?
H14A C14 H14B 109.5 . . ?
Si1 C14 H14C 109.5 . . ?
H14A C14 H14C 109.5 . . ?
H14B C14 H14C 109.5 . . ?
Si2 C15 H15A 109.5 . . ?
Si2 C15 H15B 109.5 . . ?
H15A C15 H15B 109.5 . . ?
Si2 C15 H15C 109.5 . . ?
H15A C15 H15C 109.5 . . ?
H15B C15 H15C 109.5 . . ?
Si2 C16 H16A 109.5 . . ?
Si2 C16 H16B 109.5 . . ?
H16A C16 H16B 109.5 . . ?
Si2 C16 H16C 109.5 . . ?
H16A C16 H16C 109.5 . . ?
H16B C16 H16C 109.5 . . ?
C18 C17 S4 116.8(2) . . ?
C18 C17 Si2 125.8(2) . . ?
S4 C17 Si2 117.34(18) . . ?
C17 C18 S3 116.5(2) . . ?
C17 C18 Si1 125.5(2) . . ?
S3 C18 Si1 117.96(18) . . ?
O20 C19 S3 125.4(3) . . ?
O20 C19 S4 124.7(3) . . ?
S3 C19 S4 109.9(2) . . ?

loop_
_geom_bond_atom_site_label_1
_geom_bond_atom_site_label_2
_geom_bond_distance
_geom_bond_site_symmetry_2
_geom_bond_publ_flag
Mo1 C7A 2.223(5) . ?
Mo1 C6A 2.283(5) . ?
Mo1 C8A 2.296(5) . ?
Mo1 C2B 2.298(6) . ?
Mo1 C9B 2.298(8) . ?
Mo1 C1B 2.301(7) . ?
Mo1 C5A 2.317(5) . ?
Mo1 C4A 2.326(5) . ?
Mo1 C8B 2.332(7) . ?
Mo1 C3B 2.342(7) . ?
Mo1 C1A 2.344(5) . ?
Mo1 C5B 2.347(7) . ?
S1 C11 1.768(3) . ?
S2 C12 1.773(3) . ?
S3 C18 1.741(3) . ?
S3 C19 1.773(4) . ?
S4 C17 1.744(3) . ?
S4 C19 1.783(4) . ?
Si1 C14 1.858(3) . ?
Si1 C11 1.858(3) . ?
Si1 C13 1.865(3) . ?
Si1 C18 1.884(3) . ?
Si2 C12 1.858(3) . ?
Si2 C16 1.862(4) . ?
Si2 C15 1.864(3) . ?
Si2 C17 1.890(3) . ?
C1A C2A 1.4200 . ?
C1A C5A 1.4200 . ?
C1A H1A 0.9500 . ?
C2A C3A 1.4200 . ?
C2A H2A 0.9500 . ?
C3A C4A 1.4200 . ?
C3A H3A 0.9500 . ?
C4A C5A 1.4200 . ?
C4A H4A 0.9500 . ?
C5A H5A 0.9500 . ?
C1B C5B 1.4200 . ?
C1B C2B 1.4200 . ?
C1B H1B 0.9500 . ?
C2B C3B 1.4200 . ?
C2B H2B 0.9500 . ?
C3B C4B 1.4200 . ?
C3B H3B 0.9500 . ?
C4B C5B 1.4200 . ?
C4B H4B 0.9500 . ?
C5B H5B 0.9500 . ?
C6A C7A 1.4200 . ?
C6A C10A 1.4200 . ?
C6A H6A 0.9500 . ?
C7A C8A 1.4200 . ?
C7A H7A 0.9500 . ?
C8A C9A 1.4200 . ?
C8A H8A 0.9500 . ?
C9A C10A 1.4200 . ?
C9A H9A 0.9500 . ?
C10A H10A 0.9500 . ?
C6B C7B 1.4200 . ?
C6B C10B 1.4200 . ?
C6B H6B 0.9500 . ?
C7B C8B 1.4200 . ?
C7B H7B 0.9500 . ?
C8B C9B 1.4200 . ?
C8B H8B 0.9500 . ?
C9B C10B 1.4200 . ?
C9B H9B 0.9500 . ?
C10B H10B 0.9500 . ?
C11 C12 1.345(5) . ?
C13 H13A 0.9800 . ?
C13 H13B 0.9800 . ?
C13 H13C 0.9800 . ?
C14 H14A 0.9800 . ?
C14 H14B 0.9800 . ?
C14 H14C 0.9800 . ?
C15 H15A 0.9800 . ?
C15 H15B 0.9800 . ?
C15 H15C 0.9800 . ?
C16 H16A 0.9800 . ?
C16 H16B 0.9800 . ?
C16 H16C 0.9800 . ?
C17 C18 1.348(5) . ?
C19 O20 1.186(5) . ?

loop_
_geom_torsion_atom_site_label_1
_geom_torsion_atom_site_label_2
_geom_torsion_atom_site_label_3
_geom_torsion_atom_site_label_4
_geom_torsion
_geom_torsion_site_symmetry_1
_geom_torsion_site_symmetry_2
_geom_torsion_site_symmetry_3
_geom_torsion_site_symmetry_4
_geom_torsion_publ_flag
C5A C1A C2A C3A 0.0 . . . . ?
Mo1 C1A C2A C3A -63.3(2) . . . . ?
C5A C1A C2A Mo1 63.3(2) . . . . ?
C1A C2A C3A C4A 0.0 . . . . ?
Mo1 C2A C3A C4A -62.9(2) . . . . ?
C1A C2A C3A Mo1 62.9(2) . . . . ?
C2A C3A C4A C5A 0.0 . . . . ?
Mo1 C3A C4A C5A -64.1(2) . . . . ?
C2A C3A C4A Mo1 64.1(2) . . . . ?
C3A C4A C5A C1A 0.0 . . . . ?
Mo1 C4A C5A C1A -65.2(2) . . . . ?
C3A C4A C5A Mo1 65.2(2) . . . . ?
C2A C1A C5A C4A 0.0 . . . . ?
Mo1 C1A C5A C4A 64.7(2) . . . . ?
C2A C1A C5A Mo1 -64.7(2) . . . . ?
C5B C1B C2B C3B 0.0 . . . . ?
Mo1 C1B C2B C3B -65.7(3) . . . . ?
C5B C1B C2B Mo1 65.7(3) . . . . ?
C1B C2B C3B C4B 0.0 . . . . ?
Mo1 C2B C3B C4B -64.5(3) . . . . ?
C1B C2B C3B Mo1 64.5(3) . . . . ?
C2B C3B C4B C5B 0.0 . . . . ?
Mo1 C3B C4B C5B -62.5(3) . . . . ?
C2B C3B C4B Mo1 62.5(3) . . . . ?
C2B C1B C5B C4B 0.0 . . . . ?
Mo1 C1B C5B C4B 64.3(3) . . . . ?
C2B C1B C5B Mo1 -64.3(3) . . . . ?
C3B C4B C5B C1B 0.0 . . . . ?
Mo1 C4B C5B C1B -62.4(3) . . . . ?
C3B C4B C5B Mo1 62.4(3) . . . . ?
C10A C6A C7A C8A 0.0 . . . . ?
Mo1 C6A C7A C8A -67.31(19) . . . . ?
C10A C6A C7A Mo1 67.3(2) . . . . ?
C6A C7A C8A C9A 0.0 . . . . ?
Mo1 C7A C8A C9A -66.9(2) . . . . ?
C6A C7A C8A Mo1 66.9(2) . . . . ?
C7A C8A C9A C10A 0.0 . . . . ?
Mo1 C8A C9A C10A -62.06(19) . . . . ?
C7A C8A C9A Mo1 62.06(19) . . . . ?
C7A C6A C10A C9A 0.0 . . . . ?
Mo1 C6A C10A C9A 62.62(19) . . . . ?
C7A C6A C10A Mo1 -62.62(19) . . . . ?
C8A C9A C10A C6A 0.0 . . . . ?
Mo1 C9A C10A C6A -59.57(18) . . . . ?
C8A C9A C10A Mo1 59.57(18) . . . . ?
C10B C6B C7B C8B 0.0 . . . . ?
Mo1 C6B C7B C8B -61.6(3) . . . . ?
C10B C6B C7B Mo1 61.6(3) . . . . ?
C6B C7B C8B C9B 0.0 . . . . ?
Mo1 C7B C8B C9B -63.7(3) . . . . ?
C6B C7B C8B Mo1 63.7(3) . . . . ?
C7B C8B C9B C10B 0.0 . . . . ?
Mo1 C8B C9B C10B -66.6(3) . . . . ?
C7B C8B C9B Mo1 66.6(3) . . . . ?
C8B C9B C10B C6B 0.0 . . . . ?
Mo1 C9B C10B C6B -66.2(3) . . . . ?
C8B C9B C10B Mo1 66.2(3) . . . . ?
C7B C6B C10B C9B 0.0 . . . . ?
Mo1 C6B C10B C9B 63.0(3) . . . . ?
C7B C6B C10B Mo1 -63.0(3) . . . . ?
Mo1 S1 C11 C12 4.7(3) . . . . ?
Mo1 S1 C11 Si1 -176.04(13) . . . . ?
C14 Si1 C11 C12 118.2(3) . . . . ?
C13 Si1 C11 C12 -119.0(3) . . . . ?
C18 Si1 C11 C12 0.4(3) . . . . ?
C14 Si1 C11 S1 -61.0(2) . . . . ?
C13 Si1 C11 S1 61.8(2) . . . . ?
C18 Si1 C11 S1 -178.77(16) . . . . ?
S1 C11 C12 S2 0.3(4) . . . . ?
Si1 C11 C12 S2 -178.78(18) . . . . ?
S1 C11 C12 Si2 -178.21(18) . . . . ?
Si1 C11 C12 Si2 2.7(5) . . . . ?
Mo1 S2 C12 C11 -5.2(3) . . . . ?
Mo1 S2 C12 Si2 173.53(12) . . . . ?
C16 Si2 C12 C11 116.4(3) . . . . ?
C15 Si2 C12 C11 -120.7(3) . . . . ?
C17 Si2 C12 C11 -3.2(3) . . . . ?
C16 Si2 C12 S2 -62.3(2) . . . . ?
C15 Si2 C12 S2 60.7(2) . . . . ?
C17 Si2 C12 S2 178.15(16) . . . . ?
C19 S4 C17 C18 -3.0(3) . . . . ?
C19 S4 C17 Si2 173.1(2) . . . . ?
C12 Si2 C17 C18 0.3(3) . . . . ?
C16 Si2 C17 C18 -120.7(3) . . . . ?
C15 Si2 C17 C18 120.1(3) . . . . ?
C12 Si2 C17 S4 -175.39(18) . . . . ?
C16 Si2 C17 S4 63.6(2) . . . . ?
C15 Si2 C17 S4 -55.5(2) . . . . ?
S4 C17 C18 S3 0.1(4) . . . . ?
Si2 C17 C18 S3 -175.59(18) . . . . ?
S4 C17 C18 Si1 178.45(17) . . . . ?
Si2 C17 C18 Si1 2.8(4) . . . . ?
C19 S3 C18 C17 2.8(3) . . . . ?
C19 S3 C18 Si1 -175.7(2) . . . . ?
C14 Si1 C18 C17 -122.9(3) . . . . ?
C11 Si1 C18 C17 -3.3(3) . . . . ?
C13 Si1 C18 C17 118.3(3) . . . . ?
C14 Si1 C18 S3 55.4(2) . . . . ?
C11 Si1 C18 S3 175.07(18) . . . . ?
C13 Si1 C18 S3 -63.4(2) . . . . ?
C18 S3 C19 O20 176.1(5) . . . . ?
C18 S3 C19 S4 -4.5(3) . . . . ?
C17 S4 C19 O20 -176.0(4) . . . . ?
C17 S4 C19 S3 4.5(3) . . . . ?
